data_1571795
loop_
_publ_author_name
'Li, Qian'
'Yu, Zhiqian'
'Liu, Qianhui'
'Guo, Yusong'
'Fu, Zhangyi'
'Yang, Yudong'
'Bin, Zhengyang'
'Wu, Di'
'Lan, Jingbo'

_publ_section_title
;
 Crafting 1,4-diaryl spirobifluorene hosts in OLEDs <i>via</i>
 interannular C-H arylation: synergistic effects of molecular linearity
 and orthogonality.
;
_journal_issue 27
_journal_name_full 'Chemical science'
_journal_page_first 10547
_journal_page_last 10555
_journal_paper_doi 10.1039/d4sc02178a
_journal_volume 15
_journal_year 2024
_chemical_formula_moiety 'C43 H28'
_chemical_formula_sum 'C43 H28'
_chemical_formula_weight 544.65
_space_group_crystal_system triclinic
_space_group_IT_number 2
_space_group_name_Hall '-P 1'
_space_group_name_H-M_alt 'P -1'
_atom_sites_solution_hydrogens geom
_atom_sites_solution_primary dual
_audit_creation_date 2023-07-04
_audit_creation_method
;
Olex2 1.3
(compiled 2020.11.12 svn.r5f609507 for OlexSys, GUI svn.r6408)
;
_audit_update_record
;
2023-10-24 deposited with the CCDC.	2024-06-04 downloaded from the CCDC.
;
_cell_angle_alpha 74.8680(10)
_cell_angle_beta 84.9120(10)
_cell_angle_gamma 78.065(2)
_cell_formula_units_Z 2
_cell_length_a 10.0916(4)
_cell_length_b 10.7661(4)
_cell_length_c 13.9350(5)
_cell_measurement_reflns_used 7966
_cell_measurement_temperature 150(2)
_cell_measurement_theta_max 27.489
_cell_measurement_theta_min 2.515
_cell_volume 1428.94(9)
_computing_cell_refinement 'SAINT V8.40B (?, 2016)'
_computing_data_reduction 'SAINT V8.40B (?, 2016)'
_computing_molecular_graphics 'Olex2 1.3 (Dolomanov et al., 2009)'
_computing_publication_material 'Olex2 1.3 (Dolomanov et al., 2009)'
_computing_structure_refinement 'SHELXL 2014/7 (Sheldrick, 2015)'
_computing_structure_solution 'SHELXT 2018/2 (Sheldrick, 2018)'
_diffrn_ambient_temperature 150.0
_diffrn_measured_fraction_theta_full 0.999
_diffrn_measured_fraction_theta_max 0.995
_diffrn_measurement_device_type 'Bruker APEX-II CCD'
_diffrn_measurement_method '\f and \w scans'
_diffrn_radiation_type MoK\a
_diffrn_radiation_wavelength 0.71073
_diffrn_reflns_av_R_equivalents 0.0449
_diffrn_reflns_av_unetI/netI 0.0422
_diffrn_reflns_Laue_measured_fraction_full 0.999
_diffrn_reflns_Laue_measured_fraction_max 0.995
_diffrn_reflns_limit_h_max 13
_diffrn_reflns_limit_h_min -13
_diffrn_reflns_limit_k_max 13
_diffrn_reflns_limit_k_min -13
_diffrn_reflns_limit_l_max 16
_diffrn_reflns_limit_l_min -18
_diffrn_reflns_number 22766
_diffrn_reflns_point_group_measured_fraction_full 0.999
_diffrn_reflns_point_group_measured_fraction_max 0.995
_diffrn_reflns_theta_full 25.242
_diffrn_reflns_theta_max 27.517
_diffrn_reflns_theta_min 1.996
_diffrn_source_current 1.4
_diffrn_source_power 0.07
_diffrn_source_voltage 50.0
_diffrn_standards_number 0
_exptl_absorpt_coefficient_mu 0.072
_exptl_absorpt_correction_T_max 0.7456
_exptl_absorpt_correction_T_min 0.7106
_exptl_absorpt_correction_type multi-scan
_exptl_absorpt_process_details
;
SADABS-2016/2 (Bruker,2016/2) was used for absorption correction.
wR2(int) was 0.1197 before and 0.0536 after correction.
The Ratio of minimum to maximum transmission is 0.9531.
The \l/2 correction factor is Not present.
;
_exptl_crystal_colour 'clear light colourless'
_exptl_crystal_colour_lustre clear
_exptl_crystal_colour_modifier light
_exptl_crystal_colour_primary colourless
_exptl_crystal_density_diffrn 1.266
_exptl_crystal_description block
_exptl_crystal_F_000 572
_exptl_crystal_size_max 0.4
_exptl_crystal_size_mid 0.2
_exptl_crystal_size_min 0.1
_refine_diff_density_max 0.219
_refine_diff_density_min -0.236
_refine_diff_density_rms 0.046
_refine_ls_extinction_method none
_refine_ls_goodness_of_fit_ref 1.026
_refine_ls_hydrogen_treatment constr
_refine_ls_matrix_type full
_refine_ls_number_parameters 388
_refine_ls_number_reflns 6535
_refine_ls_number_restraints 0
_refine_ls_restrained_S_all 1.026
_refine_ls_R_factor_all 0.0632
_refine_ls_R_factor_gt 0.0453
_refine_ls_shift/su_max 0.001
_refine_ls_shift/su_mean 0.000
_refine_ls_structure_factor_coef Fsqd
_refine_ls_weighting_details 'w=1/[\s^2^(Fo^2^)+(0.0462P)^2^+0.4519P] where P=(Fo^2^+2Fc^2^)/3'
_refine_ls_weighting_scheme calc
_refine_ls_wR_factor_gt 0.1029
_refine_ls_wR_factor_ref 0.1147
_reflns_Friedel_coverage 0.000
_reflns_number_gt 5117
_reflns_number_total 6535
_reflns_threshold_expression 'I > 2\s(I)'
_cod_data_source_file d4sc02178a2.cif
_cod_data_source_block mo_ljb_lq_spiro_r_150k_0m_a
_cod_depositor_comments 'Adding full bibliography for 1571794--1571796.cif.'
_cod_database_code 1571795
_shelx_shelxl_version_number 2014/7
_shelx_space_group_comment
;
The symmetry employed for this shelxl refinement is uniquely defined
by the following loop, which should always be used as a source of
symmetry information in preference to the above space-group names.
They are only intended as comments.
;
_shelx_estimated_absorpt_t_max 0.993
_shelx_estimated_absorpt_t_min 0.972
_olex2_refinement_description
;
1. Fixed Uiso
 At 1.2 times of:
  All C(H) groups
2.a Aromatic/amide H refined with riding coordinates:
 C1(H1), C2(H2), C3(H3), C6(H6), C7(H7), C10(H10), C11(H11), C14(H14),
 C15(H15), C16(H16), C17(H17), C18(H18), C19(H19), C20(H20), C21(H21), C22(H22),
  C28(H28), C29(H29), C30(H30), C31(H31), C33(H33), C34(H34), C35(H35),
 C36(H36), C38(H38), C39(H39), C40(H40), C41(H41)
;
_olex2_submission_special_instructions 'No special instructions were received'

loop_
_space_group_symop_operation_xyz
'x, y, z'
'-x, -y, -z'

loop_
_atom_site_label
_atom_site_type_symbol
_atom_site_fract_x
_atom_site_fract_y
_atom_site_fract_z
_atom_site_U_iso_or_equiv
_atom_site_adp_type
_atom_site_occupancy
_atom_site_site_symmetry_order
_atom_site_calc_flag
_atom_site_refinement_flags_posn
_atom_site_refinement_flags_adp
_atom_site_refinement_flags_occupancy
_atom_site_disorder_assembly
_atom_site_disorder_group
C1 C 0.0478(2) 1.30697(17) 0.99916(13) 0.0483(5) Uani 1 1 d . . . . .
H1 H 0.0012 1.3818 1.0206 0.058 Uiso 1 1 calc R U . . .
C2 C -0.02137(19) 1.24209(16) 0.95280(12) 0.0419(4) Uani 1 1 d . . . . .
H2 H -0.1159 1.2714 0.9434 0.050 Uiso 1 1 calc R U . . .
C3 C 0.04689(16) 1.13445(15) 0.91997(11) 0.0329(3) Uani 1 1 d . . . . .
H3 H -0.0013 1.0904 0.8881 0.039 Uiso 1 1 calc R U . . .
C4 C 0.18574(15) 1.09002(14) 0.93317(10) 0.0271(3) Uani 1 1 d . . . . .
C5 C 0.25758(14) 0.97177(13) 0.90035(10) 0.0246(3) Uani 1 1 d . . . . .
C6 C 0.33975(15) 0.87069(14) 0.96636(10) 0.0291(3) Uani 1 1 d . . . . .
H6 H 0.3549 0.8826 1.0294 0.035 Uiso 1 1 calc R U . . .
C7 C 0.39972(15) 0.75392(14) 0.94313(10) 0.0285(3) Uani 1 1 d . . . . .
H7 H 0.4575 0.6893 0.9893 0.034 Uiso 1 1 calc R U . . .
C8 C 0.37670(14) 0.72944(13) 0.85273(10) 0.0239(3) Uani 1 1 d . . . . .
C9 C 0.43748(14) 0.60044(13) 0.83065(10) 0.0241(3) Uani 1 1 d . . . . .
C10 C 0.57527(16) 0.56748(16) 0.80977(13) 0.0371(4) Uani 1 1 d . . . . .
H10 H 0.6317 0.6281 0.8096 0.044 Uiso 1 1 calc R U . . .
C11 C 0.63264(16) 0.44831(16) 0.78914(13) 0.0370(4) Uani 1 1 d . . . . .
H11 H 0.7276 0.4288 0.7757 0.044 Uiso 1 1 calc R U . . .
C12 C 0.55400(14) 0.35632(13) 0.78764(10) 0.0236(3) Uani 1 1 d . . . . .
C13 C 0.61425(14) 0.22679(13) 0.76696(10) 0.0241(3) Uani 1 1 d . . . . .
C14 C 0.53955(15) 0.12668(14) 0.78519(11) 0.0295(3) Uani 1 1 d . . . . .
H14 H 0.4492 0.1418 0.8114 0.035 Uiso 1 1 calc R U . . .
C15 C 0.59350(16) 0.00628(15) 0.76610(11) 0.0323(3) Uani 1 1 d . . . . .
H15 H 0.5402 -0.0599 0.7794 0.039 Uiso 1 1 calc R U . . .
C16 C 0.72415(16) -0.01815(15) 0.72791(12) 0.0349(4) Uani 1 1 d . . . . .
H16 H 0.7611 -0.1006 0.7141 0.042 Uiso 1 1 calc R U . . .
C17 C 0.25353(18) 1.15431(16) 0.98243(11) 0.0359(4) Uani 1 1 d . . . . .
H17 H 0.3474 1.1236 0.9942 0.043 Uiso 1 1 calc R U . . .
C18 C 0.1847(2) 1.26289(18) 1.01434(13) 0.0480(5) Uani 1 1 d . . . . .
H18 H 0.2320 1.3071 1.0468 0.058 Uiso 1 1 calc R U . . .
C19 C 0.35932(15) 0.50819(14) 0.83121(11) 0.0306(3) Uani 1 1 d . . . . .
H19 H 0.2650 0.5265 0.8471 0.037 Uiso 1 1 calc R U . . .
C20 C 0.41633(15) 0.39009(14) 0.80904(11) 0.0303(3) Uani 1 1 d . . . . .
H20 H 0.3594 0.3302 0.8085 0.036 Uiso 1 1 calc R U . . .
C21 C 0.74652(15) 0.19920(15) 0.72929(12) 0.0343(3) Uani 1 1 d . . . . .
H21 H 0.8008 0.2645 0.7166 0.041 Uiso 1 1 calc R U . . .
C22 C 0.80071(16) 0.07840(16) 0.70988(14) 0.0400(4) Uani 1 1 d . . . . .
H22 H 0.8912 0.0621 0.6840 0.048 Uiso 1 1 calc R U . . .
C23 C 0.29736(13) 0.83021(13) 0.78554(10) 0.0218(3) Uani 1 1 d . . . . .
C24 C 0.25700(13) 0.82882(12) 0.68308(9) 0.0207(3) Uani 1 1 d . . . . .
C25 C 0.36731(13) 0.78673(13) 0.61009(9) 0.0214(3) Uani 1 1 d . . . . .
C26 C 0.33305(13) 0.69097(12) 0.57066(10) 0.0218(3) Uani 1 1 d . . . . .
C27 C 0.20703(13) 0.65533(12) 0.62088(10) 0.0220(3) Uani 1 1 d . . . . .
C28 C 0.13689(15) 0.55937(14) 0.61542(11) 0.0281(3) Uani 1 1 d . . . . .
H28 H 0.1676 0.5046 0.5713 0.034 Uiso 1 1 calc R U . . .
C29 C 0.02074(15) 0.54497(14) 0.67585(12) 0.0327(3) Uani 1 1 d . . . . .
H29 H -0.0276 0.4790 0.6733 0.039 Uiso 1 1 calc R U . . .
C30 C -0.02544(15) 0.62559(14) 0.73972(11) 0.0311(3) Uani 1 1 d . . . . .
H30 H -0.1054 0.6148 0.7799 0.037 Uiso 1 1 calc R U . . .
C31 C 0.04435(14) 0.72215(13) 0.74546(10) 0.0254(3) Uani 1 1 d . . . . .
H31 H 0.0125 0.7780 0.7887 0.031 Uiso 1 1 calc R U . . .
C32 C 0.16086(13) 0.73485(12) 0.68687(10) 0.0213(3) Uani 1 1 d . . . . .
C33 C 0.41298(14) 0.64764(14) 0.49535(10) 0.0270(3) Uani 1 1 d . . . . .
H33 H 0.3891 0.5841 0.4674 0.032 Uiso 1 1 calc R U . . .
C34 C 0.52868(15) 0.69905(14) 0.46158(11) 0.0307(3) Uani 1 1 d . . . . .
H34 H 0.5848 0.6698 0.4103 0.037 Uiso 1 1 calc R U . . .
C35 C 0.56349(15) 0.79262(15) 0.50168(11) 0.0309(3) Uani 1 1 d . . . . .
H35 H 0.6437 0.8259 0.4782 0.037 Uiso 1 1 calc R U . . .
C36 C 0.48212(14) 0.83824(14) 0.57597(11) 0.0273(3) Uani 1 1 d . . . . .
H36 H 0.5050 0.9034 0.6026 0.033 Uiso 1 1 calc R U . . .
C37 C 0.18740(13) 0.97066(12) 0.64350(10) 0.0207(3) Uani 1 1 d . . . . .
C38 C 0.13996(13) 1.02781(13) 0.54903(10) 0.0232(3) Uani 1 1 d . . . . .
H38 H 0.1451 0.9773 0.5017 0.028 Uiso 1 1 calc R U . . .
C39 C 0.08449(14) 1.16086(13) 0.52483(10) 0.0254(3) Uani 1 1 d . . . . .
H39 H 0.0494 1.2019 0.4608 0.030 Uiso 1 1 calc R U . . .
C40 C 0.08017(14) 1.23404(13) 0.59411(10) 0.0258(3) Uani 1 1 d . . . . .
H40 H 0.0438 1.3254 0.5761 0.031 Uiso 1 1 calc R U . . .
C41 C 0.12792(14) 1.17661(13) 0.68915(10) 0.0240(3) Uani 1 1 d . . . . .
H41 H 0.1251 1.2280 0.7356 0.029 Uiso 1 1 calc R U . . .
C42 C 0.18009(13) 1.04203(13) 0.71525(10) 0.0215(3) Uani 1 1 d . . . . .
C43 C 0.24264(13) 0.95221(13) 0.80646(10) 0.0214(3) Uani 1 1 d . . . . .

loop_
_atom_site_aniso_label
_atom_site_aniso_U_11
_atom_site_aniso_U_22
_atom_site_aniso_U_33
_atom_site_aniso_U_23
_atom_site_aniso_U_13
_atom_site_aniso_U_12
C1 0.0739(14) 0.0315(9) 0.0387(9) -0.0154(7) 0.0216(9) -0.0094(9)
C2 0.0465(10) 0.0340(9) 0.0401(9) -0.0084(7) 0.0156(8) -0.0044(7)
C3 0.0359(8) 0.0312(8) 0.0318(8) -0.0091(6) 0.0073(6) -0.0089(6)
C4 0.0351(8) 0.0275(7) 0.0205(6) -0.0076(5) 0.0057(6) -0.0106(6)
C5 0.0255(7) 0.0274(7) 0.0235(7) -0.0083(5) 0.0028(5) -0.0098(6)
C6 0.0340(8) 0.0352(8) 0.0209(6) -0.0081(6) -0.0026(6) -0.0108(6)
C7 0.0295(8) 0.0312(7) 0.0233(7) -0.0030(6) -0.0055(6) -0.0053(6)
C8 0.0213(7) 0.0257(7) 0.0252(7) -0.0064(5) -0.0004(5) -0.0058(5)
C9 0.0255(7) 0.0234(7) 0.0215(6) -0.0027(5) -0.0041(5) -0.0029(5)
C10 0.0266(8) 0.0338(8) 0.0567(10) -0.0188(7) 0.0020(7) -0.0111(6)
C11 0.0233(7) 0.0354(8) 0.0559(10) -0.0188(7) 0.0064(7) -0.0077(6)
C12 0.0242(7) 0.0249(7) 0.0209(6) -0.0038(5) -0.0023(5) -0.0045(5)
C13 0.0243(7) 0.0266(7) 0.0211(6) -0.0048(5) -0.0029(5) -0.0044(5)
C14 0.0263(7) 0.0321(8) 0.0322(7) -0.0109(6) 0.0037(6) -0.0083(6)
C15 0.0328(8) 0.0305(8) 0.0371(8) -0.0117(6) 0.0013(6) -0.0107(6)
C16 0.0316(8) 0.0306(8) 0.0447(9) -0.0156(7) -0.0006(7) -0.0028(6)
C17 0.0469(10) 0.0390(9) 0.0276(7) -0.0141(6) 0.0037(7) -0.0159(7)
C18 0.0739(14) 0.0452(10) 0.0356(9) -0.0229(8) 0.0118(9) -0.0250(10)
C19 0.0223(7) 0.0258(7) 0.0399(8) -0.0033(6) 0.0020(6) -0.0036(6)
C20 0.0245(7) 0.0240(7) 0.0414(8) -0.0044(6) -0.0016(6) -0.0070(6)
C21 0.0259(8) 0.0317(8) 0.0479(9) -0.0130(7) 0.0028(7) -0.0094(6)
C22 0.0242(8) 0.0384(9) 0.0600(11) -0.0207(8) 0.0070(7) -0.0049(7)
C23 0.0199(6) 0.0252(7) 0.0217(6) -0.0064(5) 0.0001(5) -0.0068(5)
C24 0.0201(6) 0.0203(6) 0.0226(6) -0.0062(5) -0.0016(5) -0.0042(5)
C25 0.0202(6) 0.0215(6) 0.0213(6) -0.0051(5) -0.0020(5) -0.0012(5)
C26 0.0215(6) 0.0190(6) 0.0238(6) -0.0048(5) -0.0025(5) -0.0012(5)
C27 0.0214(7) 0.0198(6) 0.0241(6) -0.0055(5) -0.0019(5) -0.0019(5)
C28 0.0277(7) 0.0228(7) 0.0357(8) -0.0114(6) -0.0003(6) -0.0044(6)
C29 0.0301(8) 0.0248(7) 0.0468(9) -0.0110(6) 0.0008(7) -0.0114(6)
C30 0.0255(7) 0.0307(8) 0.0370(8) -0.0074(6) 0.0059(6) -0.0092(6)
C31 0.0252(7) 0.0247(7) 0.0261(7) -0.0072(5) 0.0019(5) -0.0043(5)
C32 0.0213(6) 0.0190(6) 0.0235(6) -0.0048(5) -0.0029(5) -0.0030(5)
C33 0.0280(7) 0.0248(7) 0.0280(7) -0.0090(6) -0.0008(6) -0.0014(6)
C34 0.0286(8) 0.0319(8) 0.0282(7) -0.0081(6) 0.0049(6) 0.0003(6)
C35 0.0233(7) 0.0338(8) 0.0342(8) -0.0065(6) 0.0048(6) -0.0071(6)
C36 0.0245(7) 0.0273(7) 0.0315(7) -0.0076(6) -0.0018(6) -0.0073(6)
C37 0.0179(6) 0.0200(6) 0.0255(6) -0.0066(5) -0.0002(5) -0.0055(5)
C38 0.0212(7) 0.0252(7) 0.0256(7) -0.0088(5) -0.0018(5) -0.0063(5)
C39 0.0234(7) 0.0255(7) 0.0270(7) -0.0043(5) -0.0051(5) -0.0053(5)
C40 0.0240(7) 0.0201(6) 0.0327(7) -0.0056(5) -0.0009(6) -0.0043(5)
C41 0.0245(7) 0.0230(7) 0.0275(7) -0.0104(5) 0.0007(5) -0.0065(5)
C42 0.0192(6) 0.0234(6) 0.0232(6) -0.0066(5) 0.0002(5) -0.0068(5)
C43 0.0201(6) 0.0232(6) 0.0225(6) -0.0067(5) 0.0006(5) -0.0069(5)

loop_
_atom_type_symbol
_atom_type_description
_atom_type_scat_dispersion_real
_atom_type_scat_dispersion_imag
_atom_type_scat_source
C C 0.0033 0.0016 'International Tables Vol C Tables 4.2.6.8 and 6.1.1.4'
H H 0.0000 0.0000 'International Tables Vol C Tables 4.2.6.8 and 6.1.1.4'

loop_
_geom_angle_atom_site_label_1
_geom_angle_atom_site_label_2
_geom_angle_atom_site_label_3
_geom_angle
_geom_angle_site_symmetry_1
_geom_angle_site_symmetry_3
_geom_angle_publ_flag
C2 C1 H1 120.1 . . ?
C18 C1 H1 120.1 . . ?
C18 C1 C2 119.90(15) . . ?
C1 C2 H2 119.9 . . ?
C1 C2 C3 120.11(17) . . ?
C3 C2 H2 119.9 . . ?
C2 C3 H3 119.6 . . ?
C2 C3 C4 120.72(16) . . ?
C4 C3 H3 119.6 . . ?
C3 C4 C5 120.36(13) . . ?
C17 C4 C3 118.55(14) . . ?
C17 C4 C5 120.99(14) . . ?
C6 C5 C4 119.75(12) . . ?
C6 C5 C43 116.91(12) . . ?
C43 C5 C4 123.27(13) . . ?
C5 C6 H6 118.8 . . ?
C7 C6 C5 122.36(13) . . ?
C7 C6 H6 118.8 . . ?
C6 C7 H7 119.5 . . ?
C6 C7 C8 121.09(13) . . ?
C8 C7 H7 119.5 . . ?
C7 C8 C9 120.41(12) . . ?
C23 C8 C7 117.08(12) . . ?
C23 C8 C9 122.51(12) . . ?
C10 C9 C8 121.10(13) . . ?
C10 C9 C19 117.15(13) . . ?
C19 C9 C8 121.75(13) . . ?
C9 C10 H10 119.2 . . ?
C11 C10 C9 121.59(14) . . ?
C11 C10 H10 119.2 . . ?
C10 C11 H11 119.3 . . ?
C10 C11 C12 121.46(14) . . ?
C12 C11 H11 119.3 . . ?
C11 C12 C13 122.21(13) . . ?
C20 C12 C11 116.47(13) . . ?
C20 C12 C13 121.31(12) . . ?
C14 C13 C12 121.03(12) . . ?
C21 C13 C12 122.16(13) . . ?
C21 C13 C14 116.80(13) . . ?
C13 C14 H14 119.1 . . ?
C15 C14 C13 121.83(14) . . ?
C15 C14 H14 119.1 . . ?
C14 C15 H15 119.9 . . ?
C16 C15 C14 120.26(14) . . ?
C16 C15 H15 119.9 . . ?
C15 C16 H16 120.4 . . ?
C15 C16 C22 119.23(14) . . ?
C22 C16 H16 120.4 . . ?
C4 C17 H17 119.8 . . ?
C18 C17 C4 120.39(17) . . ?
C18 C17 H17 119.8 . . ?
C1 C18 C17 120.30(17) . . ?
C1 C18 H18 119.8 . . ?
C17 C18 H18 119.8 . . ?
C9 C19 H19 119.4 . . ?
C20 C19 C9 121.21(13) . . ?
C20 C19 H19 119.4 . . ?
C12 C20 H20 118.9 . . ?
C19 C20 C12 122.10(13) . . ?
C19 C20 H20 118.9 . . ?
C13 C21 H21 119.3 . . ?
C22 C21 C13 121.41(14) . . ?
C22 C21 H21 119.3 . . ?
C16 C22 C21 120.46(14) . . ?
C16 C22 H22 119.8 . . ?
C21 C22 H22 119.8 . . ?
C8 C23 C24 127.54(12) . . ?
C8 C23 C43 121.99(12) . . ?
C43 C23 C24 110.48(11) . . ?
C23 C24 C32 113.29(11) . . ?
C25 C24 C23 118.61(11) . . ?
C25 C24 C32 101.47(10) . . ?
C25 C24 C37 110.95(10) . . ?
C37 C24 C23 101.60(10) . . ?
C37 C24 C32 111.20(10) . . ?
C26 C25 C24 110.69(11) . . ?
C36 C25 C24 128.23(12) . . ?
C36 C25 C26 120.84(12) . . ?
C25 C26 C27 108.61(11) . . ?
C33 C26 C25 120.42(13) . . ?
C33 C26 C27 130.96(13) . . ?
C28 C27 C26 131.63(12) . . ?
C28 C27 C32 119.89(12) . . ?
C32 C27 C26 108.43(11) . . ?
C27 C28 H28 120.6 . . ?
C27 C28 C29 118.75(13) . . ?
C29 C28 H28 120.6 . . ?
C28 C29 H29 119.5 . . ?
C30 C29 C28 120.93(13) . . ?
C30 C29 H29 119.5 . . ?
C29 C30 H30 119.7 . . ?
C29 C30 C31 120.60(13) . . ?
C31 C30 H30 119.7 . . ?
C30 C31 H31 120.8 . . ?
C32 C31 C30 118.46(13) . . ?
C32 C31 H31 120.8 . . ?
C27 C32 C24 110.54(11) . . ?
C31 C32 C24 128.11(12) . . ?
C31 C32 C27 121.34(12) . . ?
C26 C33 H33 120.7 . . ?
C26 C33 C34 118.61(13) . . ?
C34 C33 H33 120.7 . . ?
C33 C34 H34 119.6 . . ?
C33 C34 C35 120.89(13) . . ?
C35 C34 H34 119.6 . . ?
C34 C35 H35 119.7 . . ?
C34 C35 C36 120.68(13) . . ?
C36 C35 H35 119.7 . . ?
C25 C36 C35 118.54(13) . . ?
C25 C36 H36 120.7 . . ?
C35 C36 H36 120.7 . . ?
C38 C37 C24 126.62(12) . . ?
C38 C37 C42 122.22(12) . . ?
C42 C37 C24 111.13(11) . . ?
C37 C38 H38 120.8 . . ?
C37 C38 C39 118.44(12) . . ?
C39 C38 H38 120.8 . . ?
C38 C39 H39 119.9 . . ?
C38 C39 C40 120.12(13) . . ?
C40 C39 H39 119.9 . . ?
C39 C40 H40 119.3 . . ?
C39 C40 C41 121.45(12) . . ?
C41 C40 H40 119.3 . . ?
C40 C41 H41 120.6 . . ?
C40 C41 C42 118.87(12) . . ?
C42 C41 H41 120.6 . . ?
C37 C42 C43 108.15(11) . . ?
C41 C42 C37 118.84(12) . . ?
C41 C42 C43 132.85(12) . . ?
C5 C43 C23 120.23(12) . . ?
C5 C43 C42 131.60(12) . . ?
C23 C43 C42 108.13(11) . . ?

loop_
_geom_bond_atom_site_label_1
_geom_bond_atom_site_label_2
_geom_bond_distance
_geom_bond_site_symmetry_2
_geom_bond_publ_flag
C1 H1 0.9500 . ?
C1 C2 1.382(3) . ?
C1 C18 1.381(3) . ?
C2 H2 0.9500 . ?
C2 C3 1.385(2) . ?
C3 H3 0.9500 . ?
C3 C4 1.396(2) . ?
C4 C5 1.4896(19) . ?
C4 C17 1.395(2) . ?
C5 C6 1.399(2) . ?
C5 C43 1.4038(18) . ?
C6 H6 0.9500 . ?
C6 C7 1.384(2) . ?
C7 H7 0.9500 . ?
C7 C8 1.4004(19) . ?
C8 C9 1.4957(19) . ?
C8 C23 1.3921(19) . ?
C9 C10 1.386(2) . ?
C9 C19 1.388(2) . ?
C10 H10 0.9500 . ?
C10 C11 1.386(2) . ?
C11 H11 0.9500 . ?
C11 C12 1.396(2) . ?
C12 C13 1.4918(19) . ?
C12 C20 1.3876(19) . ?
C13 C14 1.398(2) . ?
C13 C21 1.392(2) . ?
C14 H14 0.9500 . ?
C14 C15 1.382(2) . ?
C15 H15 0.9500 . ?
C15 C16 1.377(2) . ?
C16 H16 0.9500 . ?
C16 C22 1.379(2) . ?
C17 H17 0.9500 . ?
C17 C18 1.388(2) . ?
C18 H18 0.9500 . ?
C19 H19 0.9500 . ?
C19 C20 1.383(2) . ?
C20 H20 0.9500 . ?
C21 H21 0.9500 . ?
C21 C22 1.388(2) . ?
C22 H22 0.9500 . ?
C23 C24 1.5236(18) . ?
C23 C43 1.4095(18) . ?
C24 C25 1.5200(18) . ?
C24 C32 1.5287(18) . ?
C24 C37 1.5215(18) . ?
C25 C26 1.4004(18) . ?
C25 C36 1.3807(19) . ?
C26 C27 1.4690(18) . ?
C26 C33 1.3854(19) . ?
C27 C28 1.3883(19) . ?
C27 C32 1.4019(18) . ?
C28 H28 0.9500 . ?
C28 C29 1.393(2) . ?
C29 H29 0.9500 . ?
C29 C30 1.388(2) . ?
C30 H30 0.9500 . ?
C30 C31 1.393(2) . ?
C31 H31 0.9500 . ?
C31 C32 1.3805(19) . ?
C33 H33 0.9500 . ?
C33 C34 1.387(2) . ?
C34 H34 0.9500 . ?
C34 C35 1.388(2) . ?
C35 H35 0.9500 . ?
C35 C36 1.391(2) . ?
C36 H36 0.9500 . ?
C37 C38 1.3812(19) . ?
C37 C42 1.4001(18) . ?
C38 H38 0.9500 . ?
C38 C39 1.3887(19) . ?
C39 H39 0.9500 . ?
C39 C40 1.3893(19) . ?
C40 H40 0.9500 . ?
C40 C41 1.3896(19) . ?
C41 H41 0.9500 . ?
C41 C42 1.3971(18) . ?
C42 C43 1.4823(18) . ?

loop_
_geom_torsion_atom_site_label_1
_geom_torsion_atom_site_label_2
_geom_torsion_atom_site_label_3
_geom_torsion_atom_site_label_4
_geom_torsion
_geom_torsion_site_symmetry_1
_geom_torsion_site_symmetry_2
_geom_torsion_site_symmetry_3
_geom_torsion_site_symmetry_4
_geom_torsion_publ_flag
C1 C2 C3 C4 0.1(2) . . . . ?
C2 C1 C18 C17 0.6(3) . . . . ?
C2 C3 C4 C5 178.17(13) . . . . ?
C2 C3 C4 C17 1.6(2) . . . . ?
C3 C4 C5 C6 -129.22(15) . . . . ?
C3 C4 C5 C43 47.63(19) . . . . ?
C3 C4 C17 C18 -2.2(2) . . . . ?
C4 C5 C6 C7 174.39(13) . . . . ?
C4 C5 C43 C23 -170.57(12) . . . . ?
C4 C5 C43 C42 12.1(2) . . . . ?
C4 C17 C18 C1 1.1(2) . . . . ?
C5 C4 C17 C18 -178.73(14) . . . . ?
C5 C6 C7 C8 -2.3(2) . . . . ?
C6 C5 C43 C23 6.36(19) . . . . ?
C6 C5 C43 C42 -170.92(13) . . . . ?
C6 C7 C8 C9 -177.34(13) . . . . ?
C6 C7 C8 C23 3.5(2) . . . . ?
C7 C8 C9 C10 -72.05(19) . . . . ?
C7 C8 C9 C19 107.23(16) . . . . ?
C7 C8 C23 C24 -179.80(13) . . . . ?
C7 C8 C23 C43 0.3(2) . . . . ?
C8 C9 C10 C11 -179.94(15) . . . . ?
C8 C9 C19 C20 178.91(13) . . . . ?
C8 C23 C24 C25 -51.32(19) . . . . ?
C8 C23 C24 C32 67.47(17) . . . . ?
C8 C23 C24 C37 -173.17(13) . . . . ?
C8 C23 C43 C5 -5.4(2) . . . . ?
C8 C23 C43 C42 172.48(12) . . . . ?
C9 C8 C23 C24 1.0(2) . . . . ?
C9 C8 C23 C43 -178.83(12) . . . . ?
C9 C10 C11 C12 0.5(3) . . . . ?
C9 C19 C20 C12 1.6(2) . . . . ?
C10 C9 C19 C20 -1.8(2) . . . . ?
C10 C11 C12 C13 -179.13(15) . . . . ?
C10 C11 C12 C20 -0.8(2) . . . . ?
C11 C12 C13 C14 167.05(14) . . . . ?
C11 C12 C13 C21 -12.7(2) . . . . ?
C11 C12 C20 C19 -0.3(2) . . . . ?
C12 C13 C14 C15 179.73(14) . . . . ?
C12 C13 C21 C22 -179.58(15) . . . . ?
C13 C12 C20 C19 178.10(13) . . . . ?
C13 C14 C15 C16 -0.1(2) . . . . ?
C13 C21 C22 C16 -0.2(3) . . . . ?
C14 C13 C21 C22 0.7(2) . . . . ?
C14 C15 C16 C22 0.6(2) . . . . ?
C15 C16 C22 C21 -0.5(3) . . . . ?
C17 C4 C5 C6 47.24(19) . . . . ?
C17 C4 C5 C43 -135.91(15) . . . . ?
C18 C1 C2 C3 -1.2(2) . . . . ?
C19 C9 C10 C11 0.7(2) . . . . ?
C20 C12 C13 C14 -11.2(2) . . . . ?
C20 C12 C13 C21 169.02(14) . . . . ?
C21 C13 C14 C15 -0.5(2) . . . . ?
C23 C8 C9 C10 107.10(17) . . . . ?
C23 C8 C9 C19 -73.62(18) . . . . ?
C23 C24 C25 C26 129.63(12) . . . . ?
C23 C24 C25 C36 -56.09(19) . . . . ?
C23 C24 C32 C27 -131.07(12) . . . . ?
C23 C24 C32 C31 48.06(18) . . . . ?
C23 C24 C37 C38 174.33(13) . . . . ?
C23 C24 C37 C42 -3.57(14) . . . . ?
C24 C23 C43 C5 174.73(12) . . . . ?
C24 C23 C43 C42 -7.40(15) . . . . ?
C24 C25 C26 C27 -5.18(15) . . . . ?
C24 C25 C26 C33 173.75(12) . . . . ?
C24 C25 C36 C35 -173.99(13) . . . . ?
C24 C37 C38 C39 -177.06(12) . . . . ?
C24 C37 C42 C41 175.45(11) . . . . ?
C24 C37 C42 C43 -0.59(15) . . . . ?
C25 C24 C32 C27 -2.80(14) . . . . ?
C25 C24 C32 C31 176.34(13) . . . . ?
C25 C24 C37 C38 47.31(18) . . . . ?
C25 C24 C37 C42 -130.59(12) . . . . ?
C25 C26 C27 C28 -174.05(14) . . . . ?
C25 C26 C27 C32 3.26(15) . . . . ?
C25 C26 C33 C34 1.3(2) . . . . ?
C26 C25 C36 C35 -0.2(2) . . . . ?
C26 C27 C28 C29 177.45(14) . . . . ?
C26 C27 C32 C24 -0.07(14) . . . . ?
C26 C27 C32 C31 -179.27(12) . . . . ?
C26 C33 C34 C35 -0.5(2) . . . . ?
C27 C26 C33 C34 -179.99(13) . . . . ?
C27 C28 C29 C30 0.7(2) . . . . ?
C28 C27 C32 C24 177.61(12) . . . . ?
C28 C27 C32 C31 -1.6(2) . . . . ?
C28 C29 C30 C31 -0.6(2) . . . . ?
C29 C30 C31 C32 -0.6(2) . . . . ?
C30 C31 C32 C24 -177.39(13) . . . . ?
C30 C31 C32 C27 1.7(2) . . . . ?
C32 C24 C25 C26 4.85(14) . . . . ?
C32 C24 C25 C36 179.14(13) . . . . ?
C32 C24 C37 C38 -64.83(17) . . . . ?
C32 C24 C37 C42 117.27(12) . . . . ?
C32 C27 C28 C29 0.4(2) . . . . ?
C33 C26 C27 C28 7.2(2) . . . . ?
C33 C26 C27 C32 -175.53(14) . . . . ?
C33 C34 C35 C36 -0.8(2) . . . . ?
C34 C35 C36 C25 1.1(2) . . . . ?
C36 C25 C26 C27 -179.96(12) . . . . ?
C36 C25 C26 C33 -1.0(2) . . . . ?
C37 C24 C25 C26 -113.36(12) . . . . ?
C37 C24 C25 C36 60.92(18) . . . . ?
C37 C24 C32 C27 115.24(12) . . . . ?
C37 C24 C32 C31 -65.63(17) . . . . ?
C37 C38 C39 C40 1.3(2) . . . . ?
C37 C42 C43 C5 -177.51(14) . . . . ?
C37 C42 C43 C23 4.96(15) . . . . ?
C38 C37 C42 C41 -2.6(2) . . . . ?
C38 C37 C42 C43 -178.59(12) . . . . ?
C38 C39 C40 C41 -1.4(2) . . . . ?
C39 C40 C41 C42 -0.6(2) . . . . ?
C40 C41 C42 C37 2.49(19) . . . . ?
C40 C41 C42 C43 177.35(13) . . . . ?
C41 C42 C43 C5 7.2(3) . . . . ?
C41 C42 C43 C23 -170.30(14) . . . . ?
C42 C37 C38 C39 0.6(2) . . . . ?
C43 C5 C6 C7 -2.7(2) . . . . ?
C43 C23 C24 C25 128.56(12) . . . . ?
C43 C23 C24 C32 -112.66(12) . . . . ?
C43 C23 C24 C37 6.70(14) . . . . ?
